data_4032290
loop_
_publ_author_name
'Huang, Changfeng'
'Li, Shuangjiang'
'Thakellapalli, Haresh'
'Farajidizaji, Behzad'
'Huang, Yiwei'
'Akhmedov, Novruz G.'
'Popp, Brian V.'
'Petersen, Jeffrey L.'
'Wang, Kung K.'

_publ_section_title
;
 Synthesis of Partially Hydrogenated Cycloparaphenylenes with Bent and
 Fused Structures Bearing Armchair Carbon Nanotube-like Connections.
;
_journal_issue 2
_journal_name_full 'The Journal of organic chemistry'
_journal_page_first 1166
_journal_page_last 1174
_journal_paper_doi 10.1021/acs.joc.6b02789
_journal_volume 82
_journal_year 2017
_chemical_formula_sum 'C22 H14 Br2 O2'
_chemical_formula_weight 470.15
_chemical_name_systematic
; 
 ? 
;
_space_group_IT_number 2
_symmetry_cell_setting triclinic
_symmetry_space_group_name_Hall '-P 1'
_symmetry_space_group_name_H-M 'P -1'
_atom_sites_solution_hydrogens geom
_atom_sites_solution_primary direct
_atom_sites_solution_secondary difmap
_audit_creation_method SHELXL-97
_cell_angle_alpha 86.824(2)
_cell_angle_beta 88.5220(10)
_cell_angle_gamma 85.809(2)
_cell_formula_units_Z 2
_cell_length_a 7.5539(6)
_cell_length_b 9.4012(8)
_cell_length_c 13.3713(11)
_cell_measurement_reflns_used 3977
_cell_measurement_temperature 293(2)
_cell_measurement_theta_max 27.46
_cell_measurement_theta_min 2.58
_cell_volume 945.35(13)
_computing_structure_refinement 'SHELXL-97 (Sheldrick, 1997)'
_computing_structure_solution 'SHELXS-97 (Sheldrick, 1990)'
_diffrn_ambient_temperature 293(2)
_diffrn_measured_fraction_theta_full 0.958
_diffrn_measured_fraction_theta_max 0.958
_diffrn_radiation_monochromator graphite
_diffrn_radiation_source 'fine-focus sealed tube'
_diffrn_radiation_type MoK\a
_diffrn_radiation_wavelength 0.71073
_diffrn_reflns_av_R_equivalents 0.0344
_diffrn_reflns_av_sigmaI/netI 0.0583
_diffrn_reflns_limit_h_max 9
_diffrn_reflns_limit_h_min -9
_diffrn_reflns_limit_k_max 11
_diffrn_reflns_limit_k_min -12
_diffrn_reflns_limit_l_max 16
_diffrn_reflns_limit_l_min -17
_diffrn_reflns_number 6620
_diffrn_reflns_theta_full 27.54
_diffrn_reflns_theta_max 27.54
_diffrn_reflns_theta_min 2.59
_diffrn_standards_decay_% none
_exptl_absorpt_coefficient_mu 4.300
_exptl_absorpt_correction_T_max 0.480
_exptl_absorpt_correction_T_min 0.232
_exptl_absorpt_correction_type multi-scan
_exptl_absorpt_process_details SADABS
_exptl_crystal_colour yellow
_exptl_crystal_density_diffrn 1.652
_exptl_crystal_density_method 'not measured'
_exptl_crystal_description block
_exptl_crystal_F_000 464
_exptl_crystal_size_max 0.48
_exptl_crystal_size_mid 0.44
_exptl_crystal_size_min 0.20
_refine_diff_density_max 0.732
_refine_diff_density_min -0.615
_refine_diff_density_rms 0.075
_refine_ls_extinction_method none
_refine_ls_goodness_of_fit_ref 1.034
_refine_ls_hydrogen_treatment riding
_refine_ls_matrix_type full
_refine_ls_number_parameters 235
_refine_ls_number_reflns 4188
_refine_ls_number_restraints 0
_refine_ls_restrained_S_all 1.034
_refine_ls_R_factor_all 0.0673
_refine_ls_R_factor_gt 0.0542
_refine_ls_shift/su_max 0.000
_refine_ls_shift/su_mean 0.000
_refine_ls_structure_factor_coef Fsqd
_refine_ls_weighting_details 'calc w=1/[\s^2^(Fo^2^)+(0.0753P)^2^+0.5668P] where P=(Fo^2^+2Fc^2^)/3'
_refine_ls_weighting_scheme calc
_refine_ls_wR_factor_gt 0.1521
_refine_ls_wR_factor_ref 0.1625
_reflns_number_gt 3267
_reflns_number_total 4188
_reflns_threshold_expression >2sigma(I)
_cod_data_source_file jo6b02789_si_001.cif
_cod_data_source_block compound_4
_cod_depositor_comments
;
The following automatic conversions were performed:

'_exptl_absorpt_correction_type' value 'multi-scans' was replaced
with the value 'multi-scan' as specified in the replacement file
'src/cod-tools/trunk/data/replacement-values/replacement_values.lst'.

Automatic conversion script
Id: cif_fix_values 5376 2017-05-30 11:51:03Z andrius 
;
_cod_database_code 4032290

loop_
_symmetry_equiv_pos_as_xyz
'x, y, z'
'-x, -y, -z'

loop_
_atom_site_label
_atom_site_type_symbol
_atom_site_fract_x
_atom_site_fract_y
_atom_site_fract_z
_atom_site_U_iso_or_equiv
_atom_site_adp_type
_atom_site_occupancy
_atom_site_symmetry_multiplicity
_atom_site_calc_flag
_atom_site_refinement_flags
Br1 Br 0.72976(8) -0.14472(6) 0.61481(5) 0.1062(3) Uani 1 1 d .
Br2 Br -0.23290(8) 0.39513(8) 0.36201(3) 0.1013(3) Uani 1 1 d .
O1 O 0.4376(3) 0.3108(3) 0.94905(19) 0.0586(6) Uani 1 1 d .
O2 O -0.1596(4) 0.6055(3) 0.8591(2) 0.0676(7) Uani 1 1 d .
C1 C 0.3049(4) 0.3781(3) 0.9168(2) 0.0454(6) Uani 1 1 d .
C2 C 0.2953(5) 0.5360(4) 0.9071(3) 0.0575(8) Uani 1 1 d .
H2 H 0.3957 0.5839 0.9185 0.069 Uiso 1 1 calc R
C3 C 0.1464(5) 0.6096(4) 0.8824(3) 0.0586(8) Uani 1 1 d .
H3 H 0.1431 0.7088 0.8766 0.070 Uiso 1 1 calc R
C4 C -0.0156(4) 0.5367(3) 0.8637(2) 0.0485(7) Uani 1 1 d .
C5 C 0.0002(4) 0.3791(3) 0.85691(19) 0.0402(6) Uani 1 1 d .
C6 C -0.1618(4) 0.3105(4) 0.8237(2) 0.0459(6) Uani 1 1 d .
H6 H -0.2670 0.3577 0.8554 0.055 Uiso 1 1 calc R
C7 C -0.1535(4) 0.1544(4) 0.8558(2) 0.0514(7) Uani 1 1 d .
H7 H -0.2570 0.1070 0.8541 0.062 Uiso 1 1 calc R
C8 C -0.0083(4) 0.0816(4) 0.8860(2) 0.0485(7) Uani 1 1 d .
H8 H -0.0144 -0.0156 0.9013 0.058 Uiso 1 1 calc R
C9 C 0.1687(4) 0.1439(3) 0.8981(2) 0.0415(6) Uani 1 1 d .
H9 H 0.2066 0.1181 0.9666 0.050 Uiso 1 1 calc R
C10 C 0.1500(4) 0.3039(3) 0.88687(18) 0.0384(6) Uani 1 1 d .
C11 C 0.3089(4) 0.0760(3) 0.8274(2) 0.0425(6) Uani 1 1 d .
C12 C 0.3421(5) 0.1355(4) 0.7320(2) 0.0546(8) Uani 1 1 d .
H12 H 0.2798 0.2201 0.7105 0.066 Uiso 1 1 calc R
C13 C 0.4672(5) 0.0700(4) 0.6683(3) 0.0641(9) Uani 1 1 d .
H13 H 0.4897 0.1106 0.6047 0.077 Uiso 1 1 calc R
C14 C 0.5571(5) -0.0555(4) 0.7006(3) 0.0636(9) Uani 1 1 d .
C15 C 0.5287(5) -0.1165(4) 0.7953(3) 0.0618(9) Uani 1 1 d .
H15 H 0.5920 -0.2008 0.8165 0.074 Uiso 1 1 calc R
C16 C 0.4047(4) -0.0502(3) 0.8582(3) 0.0521(7) Uani 1 1 d .
H16 H 0.3849 -0.0905 0.9223 0.063 Uiso 1 1 calc R
C17 C -0.1796(4) 0.3312(4) 0.7093(2) 0.0478(7) Uani 1 1 d .
C18 C -0.2717(6) 0.4505(4) 0.6671(3) 0.0725(11) Uani 1 1 d .
H18 H -0.3251 0.5182 0.7085 0.087 Uiso 1 1 calc R
C19 C -0.2865(7) 0.4715(5) 0.5641(3) 0.0819(13) Uani 1 1 d .
H19 H -0.3473 0.5533 0.5365 0.098 Uiso 1 1 calc R
C20 C -0.2102(5) 0.3701(5) 0.5035(3) 0.0654(10) Uani 1 1 d .
C21 C -0.1221(5) 0.2485(5) 0.5429(3) 0.0696(10) Uani 1 1 d .
H21 H -0.0736 0.1790 0.5013 0.083 Uiso 1 1 calc R
C22 C -0.1060(5) 0.2305(4) 0.6470(3) 0.0595(8) Uani 1 1 d .
H22 H -0.0445 0.1489 0.6744 0.071 Uiso 1 1 calc R

loop_
_atom_site_aniso_label
_atom_site_aniso_U_11
_atom_site_aniso_U_22
_atom_site_aniso_U_33
_atom_site_aniso_U_23
_atom_site_aniso_U_13
_atom_site_aniso_U_12
Br1 0.1014(4) 0.0762(4) 0.1386(5) -0.0330(3) 0.0533(4) 0.0106(3)
Br2 0.0992(4) 0.1528(6) 0.0511(2) 0.0140(3) -0.0128(2) -0.0151(3)
O1 0.0410(11) 0.0662(15) 0.0693(14) -0.0099(12) -0.0137(10) 0.0001(10)
O2 0.0667(16) 0.0638(16) 0.0696(15) -0.0119(12) -0.0093(12) 0.0235(12)
C1 0.0416(15) 0.0544(17) 0.0408(13) -0.0061(12) -0.0022(11) -0.0054(13)
C2 0.065(2) 0.0532(19) 0.0574(17) -0.0083(14) -0.0148(15) -0.0156(16)
C3 0.079(2) 0.0418(17) 0.0561(17) -0.0061(14) -0.0135(16) -0.0053(16)
C4 0.0589(18) 0.0482(17) 0.0373(13) -0.0056(11) -0.0038(12) 0.0067(14)
C5 0.0365(13) 0.0487(16) 0.0350(11) -0.0039(11) 0.0007(10) -0.0006(11)
C6 0.0299(13) 0.0587(18) 0.0486(14) -0.0013(13) -0.0016(11) -0.0010(12)
C7 0.0406(15) 0.064(2) 0.0505(15) 0.0033(14) 0.0044(12) -0.0176(14)
C8 0.0502(17) 0.0485(17) 0.0471(14) 0.0065(12) 0.0038(12) -0.0138(13)
C9 0.0393(14) 0.0443(15) 0.0398(12) 0.0045(11) 0.0006(10) -0.0014(11)
C10 0.0375(13) 0.0435(15) 0.0342(11) -0.0021(10) 0.0018(10) -0.0033(11)
C11 0.0387(14) 0.0392(14) 0.0493(14) -0.0018(11) 0.0001(11) -0.0016(11)
C12 0.0564(18) 0.0528(18) 0.0519(16) 0.0036(14) 0.0066(14) 0.0078(14)
C13 0.066(2) 0.065(2) 0.0588(18) -0.0041(16) 0.0163(16) 0.0055(17)
C14 0.0526(18) 0.0507(19) 0.088(2) -0.0215(18) 0.0165(17) -0.0026(15)
C15 0.0527(18) 0.0361(16) 0.096(3) -0.0050(16) 0.0049(18) 0.0026(13)
C16 0.0489(17) 0.0410(16) 0.0655(18) 0.0044(14) -0.0006(14) -0.0021(13)
C17 0.0348(13) 0.0582(18) 0.0508(15) -0.0015(13) -0.0063(11) -0.0058(12)
C18 0.089(3) 0.062(2) 0.066(2) -0.0117(18) -0.033(2) 0.016(2)
C19 0.106(4) 0.070(3) 0.070(2) 0.002(2) -0.039(2) 0.004(2)
C20 0.062(2) 0.086(3) 0.0490(17) 0.0064(17) -0.0114(15) -0.0159(19)
C21 0.060(2) 0.096(3) 0.0515(17) -0.0057(18) 0.0089(15) 0.005(2)
C22 0.0495(18) 0.073(2) 0.0537(17) 0.0014(16) 0.0034(14) 0.0071(16)

loop_
_atom_type_symbol
_atom_type_description
_atom_type_scat_dispersion_real
_atom_type_scat_dispersion_imag
_atom_type_scat_source
C C 0.0033 0.0016 'International Tables Vol C Tables 4.2.6.8 and 6.1.1.4'
H H 0.0000 0.0000 'International Tables Vol C Tables 4.2.6.8 and 6.1.1.4'
O O 0.0106 0.0060 'International Tables Vol C Tables 4.2.6.8 and 6.1.1.4'
Br Br -0.2901 2.4595 'International Tables Vol C Tables 4.2.6.8 and 6.1.1.4'

loop_
_geom_angle_atom_site_label_1
_geom_angle_atom_site_label_2
_geom_angle_atom_site_label_3
_geom_angle
O1 C1 C2 120.6(3)
O1 C1 C10 120.9(3)
C2 C1 C10 118.5(3)
C3 C2 C1 120.8(3)
C2 C3 C4 120.9(3)
O2 C4 C3 119.9(3)
O2 C4 C5 121.6(3)
C3 C4 C5 118.4(3)
C10 C5 C4 119.5(3)
C10 C5 C6 123.3(3)
C4 C5 C6 116.9(3)
C7 C6 C5 111.0(2)
C7 C6 C17 110.5(3)
C5 C6 C17 110.3(2)
C8 C7 C6 123.6(3)
C7 C8 C9 124.9(3)
C10 C9 C8 110.9(2)
C10 C9 C11 113.6(2)
C8 C9 C11 110.4(3)
C5 C10 C1 120.5(3)
C5 C10 C9 123.6(3)
C1 C10 C9 115.8(2)
C12 C11 C16 118.6(3)
C12 C11 C9 121.9(3)
C16 C11 C9 119.5(3)
C11 C12 C13 120.8(3)
C14 C13 C12 119.0(3)
C13 C14 C15 121.6(3)
C13 C14 Br1 119.4(3)
C15 C14 Br1 119.0(3)
C14 C15 C16 118.9(3)
C15 C16 C11 121.0(3)
C22 C17 C18 118.4(3)
C22 C17 C6 120.9(3)
C18 C17 C6 120.7(3)
C17 C18 C19 121.3(4)
C20 C19 C18 119.1(4)
C21 C20 C19 121.2(3)
C21 C20 Br2 119.0(3)
C19 C20 Br2 119.8(3)
C20 C21 C22 118.8(4)
C17 C22 C21 121.2(4)

loop_
_geom_bond_atom_site_label_1
_geom_bond_atom_site_label_2
_geom_bond_distance
Br1 C14 1.895(4)
Br2 C20 1.905(3)
O1 C1 1.221(4)
O2 C4 1.225(4)
C1 C2 1.480(5)
C1 C10 1.480(4)
C2 C3 1.316(5)
C3 C4 1.479(5)
C4 C5 1.486(4)
C5 C10 1.347(4)
C5 C6 1.512(4)
C6 C7 1.503(5)
C6 C17 1.539(4)
C7 C8 1.310(5)
C8 C9 1.514(4)
C9 C10 1.500(4)
C9 C11 1.530(4)
C11 C12 1.388(4)
C11 C16 1.392(4)
C12 C13 1.389(5)
C13 C14 1.371(6)
C14 C15 1.379(6)
C15 C16 1.380(5)
C17 C22 1.373(5)
C17 C18 1.377(5)
C18 C19 1.386(6)
C19 C20 1.370(6)
C20 C21 1.367(6)
C21 C22 1.400(5)
